data_7229550
loop_
_publ_author_name
'Singh, Neetu'
'Singh, Udai P.'
'Butcher, Ray J.'

_publ_section_title
;
 Luminescent sulfonate coordination polymers: synthesis, structural
 analysis and selective sensing of nitroaromatic compounds
;
_journal_name_full CrystEngComm
_journal_paper_doi 10.1039/C7CE01453H
_journal_year 2017
_chemical_formula_moiety 'C43 H33 N6 O6 S2 Zn, C3 H7 N O'
_chemical_formula_sum 'C46 H40 N7 O7 S2 Zn'
_chemical_formula_weight 932.34
_space_group_crystal_system monoclinic
_space_group_IT_number 14
_space_group_name_Hall '-P 2ybc'
_space_group_name_H-M_alt 'P 1 21/c 1'
_symmetry_space_group_name_Hall '-P 2ybc'
_symmetry_space_group_name_H-M 'P 1 21/c 1'
_atom_sites_solution_hydrogens geom
_audit_creation_method SHELXL-2014/7
_audit_update_record
;
2017-03-23 deposited with the CCDC.
2017-10-30 downloaded from the CCDC.
;
_cell_angle_alpha 90
_cell_angle_beta 107.923(7)
_cell_angle_gamma 90
_cell_formula_units_Z 4
_cell_length_a 18.304(3)
_cell_length_b 12.325(2)
_cell_length_c 21.955(4)
_cell_measurement_reflns_used 9973
_cell_measurement_temperature 100(2)
_cell_measurement_theta_max 25.63
_cell_measurement_theta_min 2.40
_cell_volume 4712.6(14)
_computing_cell_refinement 'Bruker SAINT'
_computing_data_collection 'Bruker APEX2'
_computing_data_reduction 'Bruker SAINT'
_computing_molecular_graphics 'Bruker SHELXTL (Sheldrick, 2008)'
_computing_publication_material 'Bruker SHELXTL (Sheldrick, 2008)'
_computing_structure_refinement 'SHELXL-2014/7 (Sheldrick, 2015)'
_computing_structure_solution 'SHELXT (Sheldrick, 2015)'
_diffrn_ambient_temperature 100(2)
_diffrn_measured_fraction_theta_full 0.998
_diffrn_measured_fraction_theta_max 0.987
_diffrn_measurement_device_type 'Bruker APEX-II CCD'
_diffrn_measurement_method '\f and \w scans'
_diffrn_radiation_type MoK\a
_diffrn_radiation_wavelength 0.71073
_diffrn_reflns_av_R_equivalents 0.0845
_diffrn_reflns_av_unetI/netI 0.0631
_diffrn_reflns_Laue_measured_fraction_full 0.998
_diffrn_reflns_Laue_measured_fraction_max 0.987
_diffrn_reflns_limit_h_max 22
_diffrn_reflns_limit_h_min -22
_diffrn_reflns_limit_k_max 15
_diffrn_reflns_limit_k_min -12
_diffrn_reflns_limit_l_max 26
_diffrn_reflns_limit_l_min -27
_diffrn_reflns_number 57146
_diffrn_reflns_point_group_measured_fraction_full 0.998
_diffrn_reflns_point_group_measured_fraction_max 0.987
_diffrn_reflns_theta_full 25.500
_diffrn_reflns_theta_max 26.141
_diffrn_reflns_theta_min 1.918
_exptl_absorpt_coefficient_mu 0.666
_exptl_absorpt_correction_T_max 0.7453
_exptl_absorpt_correction_T_min 0.6183
_exptl_absorpt_correction_type multi-scan
_exptl_absorpt_process_details 'Sadabs (Sheldrick, 1996)'
_exptl_crystal_colour colorless
_exptl_crystal_density_diffrn 1.314
_exptl_crystal_description prism
_exptl_crystal_F_000 1932
_exptl_crystal_size_max 0.31
_exptl_crystal_size_mid 0.23
_exptl_crystal_size_min 0.16
_refine_diff_density_max 1.009
_refine_diff_density_min -0.592
_refine_diff_density_rms 0.071
_refine_ls_extinction_method none
_refine_ls_goodness_of_fit_ref 1.017
_refine_ls_hydrogen_treatment constr
_refine_ls_matrix_type full
_refine_ls_number_parameters 570
_refine_ls_number_reflns 9286
_refine_ls_number_restraints 513
_refine_ls_restrained_S_all 0.995
_refine_ls_R_factor_all 0.0797
_refine_ls_R_factor_gt 0.0439
_refine_ls_shift/su_max 0.001
_refine_ls_shift/su_mean 0.000
_refine_ls_structure_factor_coef Fsqd
_refine_ls_weighting_details 'w=1/[\s^2^(Fo^2^)+(0.0530P)^2^+3.3696P] where P=(Fo^2^+2Fc^2^)/3'
_refine_ls_weighting_scheme calc
_refine_ls_wR_factor_gt 0.1012
_refine_ls_wR_factor_ref 0.1194
_reflns_Friedel_coverage 0.000
_reflns_number_gt 6459
_reflns_number_total 9286
_reflns_threshold_expression 'I > 2\s(I)'
_cod_data_source_file c7ce01453h2.cif
_cod_data_source_block shelx_CCDC3
_cod_original_cell_volume 4712.5(14)
_cod_database_code 7229550
_shelx_shelxl_version_number 2014/7
_shelx_space_group_comment
;
The symmetry employed for this shelxl refinement is uniquely defined
by the following loop, which should always be used as a source of
symmetry information in preference to the above space-group names.
They are only intended as comments.
;

loop_
_space_group_symop_operation_xyz
'x, y, z'
'-x, y+1/2, -z+1/2'
'-x, -y, -z'
'x, -y-1/2, z-1/2'

loop_
_atom_site_label
_atom_site_type_symbol
_atom_site_fract_x
_atom_site_fract_y
_atom_site_fract_z
_atom_site_U_iso_or_equiv
_atom_site_adp_type
_atom_site_occupancy
_atom_site_site_symmetry_order
_atom_site_calc_flag
_atom_site_refinement_flags_posn
_atom_site_refinement_flags_adp
Zn Zn 0.30954(2) 0.71974(3) 0.28322(2) 0.02443(11) Uani 1 1 d . U
S1 S 0.30617(4) 0.52545(6) 0.18858(4) 0.02835(18) Uani 1 1 d . U
S2 S 0.01256(4) 0.25777(6) 0.26065(3) 0.02443(17) Uani 1 1 d . U
O1 O 0.28547(11) 0.63777(16) 0.20153(9) 0.0279(5) Uani 1 1 d . U
O2 O 0.38722(12) 0.50599(18) 0.21642(11) 0.0371(5) Uani 1 1 d . U
O3 O 0.27604(12) 0.50150(18) 0.12147(10) 0.0357(5) Uani 1 1 d . U
O4 O 0.03370(11) 0.15827(16) 0.23447(9) 0.0276(5) Uani 1 1 d . U
O5 O -0.06839(12) 0.28226(17) 0.23538(11) 0.0353(5) Uani 1 1 d . U
O6 O 0.04172(13) 0.26311(17) 0.33014(9) 0.0337(5) Uani 1 1 d . U
N1 N 0.27422(13) 0.63353(19) 0.34440(11) 0.0243(5) Uani 1 1 d . U
N2 N 0.19352(13) 0.54438(19) 0.38231(10) 0.0233(5) Uani 1 1 d . U
N3 N 0.14584(13) 0.55691(19) 0.69323(10) 0.0217(5) Uani 1 1 d . U
N4 N 0.24110(13) 0.6547(2) 0.75276(11) 0.0251(5) Uani 1 1 d . U
N5 N 0.42042(14) 0.7527(2) 0.31173(11) 0.0271(6) Uani 1 1 d . U
N6 N 0.52657(14) 0.8310(2) 0.36839(11) 0.0275(6) Uani 1 1 d . U
C1 C 0.25855(16) 0.4366(2) 0.22843(13) 0.0254(6) Uani 1 1 d . U
C2 C 0.30192(17) 0.3608(3) 0.26902(14) 0.0303(7) Uani 1 1 d . U
H2A H 0.3560 0.3600 0.2773 0.036 Uiso 1 1 calc R U
C3 C 0.26732(18) 0.2837(3) 0.29871(15) 0.0322(7) Uani 1 1 d . U
H3A H 0.2980 0.2314 0.3270 0.039 Uiso 1 1 calc R U
C4 C 0.18975(17) 0.2844(2) 0.28671(14) 0.0267(6) Uani 1 1 d . U
H4A H 0.1670 0.2317 0.3068 0.032 Uiso 1 1 calc R U
C5 C 0.14230(16) 0.3612(2) 0.24525(13) 0.0218(6) Uani 1 1 d . U
C6 C 0.06075(16) 0.3635(2) 0.23199(13) 0.0229(6) Uani 1 1 d . U
C7 C 0.01793(17) 0.4448(2) 0.19599(13) 0.0255(6) Uani 1 1 d . U
H7A H -0.0357 0.4478 0.1898 0.031 Uiso 1 1 calc R U
C8 C 0.05279(17) 0.5245(2) 0.16781(13) 0.0252(6) Uani 1 1 d . U
H8A H 0.0225 0.5812 0.1432 0.030 Uiso 1 1 calc R U
C9 C 0.12978(16) 0.5207(2) 0.17581(13) 0.0249(6) Uani 1 1 d . U
H9A H 0.1519 0.5723 0.1546 0.030 Uiso 1 1 calc R U
C10 C 0.17714(16) 0.4406(2) 0.21544(13) 0.0225(6) Uani 1 1 d . U
C11 C 0.20086(16) 0.6177(2) 0.33938(13) 0.0235(6) Uani 1 1 d . U
H11A H 0.1591 0.6535 0.3094 0.028 Uiso 1 1 calc R U
C12 C 0.31572(17) 0.5665(3) 0.39340(14) 0.0295(7) Uani 1 1 d . U
H12A H 0.3701 0.5600 0.4081 0.035 Uiso 1 1 calc R U
C13 C 0.26644(17) 0.5120(3) 0.41685(14) 0.0303(7) Uani 1 1 d . U
H13A H 0.2796 0.4608 0.4508 0.036 Uiso 1 1 calc R U
C14 C 0.12030(16) 0.5007(2) 0.38628(13) 0.0254(6) Uani 1 1 d . U
H14A H 0.1158 0.4238 0.3728 0.030 Uiso 1 1 calc R U
H14B H 0.0775 0.5411 0.3562 0.030 Uiso 1 1 calc R U
C15 C 0.11279(15) 0.5084(2) 0.45316(13) 0.0221(6) Uani 1 1 d . U
C16 C 0.08260(16) 0.6034(2) 0.47188(12) 0.0226(6) Uani 1 1 d . U
C17 C 0.06045(17) 0.6951(3) 0.43078(13) 0.0292(7) Uani 1 1 d . U
H17A H 0.0665 0.6926 0.3894 0.035 Uiso 1 1 calc R U
C18 C 0.03082(19) 0.7863(3) 0.44911(15) 0.0357(8) Uani 1 1 d . U
H18A H 0.0163 0.8459 0.4205 0.043 Uiso 1 1 calc R U
C19 C 0.02150(18) 0.7927(3) 0.51077(14) 0.0322(7) Uani 1 1 d . U
H19A H 0.0011 0.8568 0.5234 0.039 Uiso 1 1 calc R U
C20 C 0.04149(17) 0.7081(2) 0.55167(14) 0.0274(7) Uani 1 1 d . U
H20A H 0.0348 0.7139 0.5928 0.033 Uiso 1 1 calc R U
C21 C 0.07263(15) 0.6097(2) 0.53482(12) 0.0212(6) Uani 1 1 d . U
C22 C 0.09228(15) 0.5204(2) 0.57615(12) 0.0219(6) Uani 1 1 d . U
C23 C 0.12437(16) 0.4258(2) 0.55863(13) 0.0236(6) Uani 1 1 d . U
C24 C 0.14736(18) 0.3344(3) 0.59980(14) 0.0313(7) Uani 1 1 d . U
H24A H 0.1409 0.3370 0.6411 0.038 Uiso 1 1 calc R U
C25 C 0.1780(2) 0.2441(3) 0.58256(16) 0.0387(8) Uani 1 1 d . U
H25A H 0.1933 0.1852 0.6117 0.046 Uiso 1 1 calc R U
C26 C 0.18738(19) 0.2375(3) 0.52091(16) 0.0369(8) Uani 1 1 d . U
H26A H 0.2087 0.1738 0.5088 0.044 Uiso 1 1 calc R U
C27 C 0.16614(18) 0.3214(3) 0.47905(14) 0.0301(7) Uani 1 1 d . U
H27A H 0.1725 0.3150 0.4379 0.036 Uiso 1 1 calc R U
C28 C 0.13433(16) 0.4196(2) 0.49553(13) 0.0233(6) Uani 1 1 d . U
C29 C 0.07779(16) 0.5246(2) 0.64060(12) 0.0242(6) Uani 1 1 d . U
H29A H 0.0358 0.5767 0.6380 0.029 Uiso 1 1 calc R U
H29B H 0.0606 0.4522 0.6502 0.029 Uiso 1 1 calc R U
C30 C 0.18859(16) 0.6459(2) 0.69645(13) 0.0246(6) Uani 1 1 d . U
H30A H 0.1819 0.6964 0.6625 0.030 Uiso 1 1 calc R U
C31 C 0.17093(18) 0.5070(3) 0.75181(14) 0.0325(7) Uani 1 1 d . U
H31A H 0.1510 0.4425 0.7643 0.039 Uiso 1 1 calc R U
C33 C 0.45236(17) 0.8142(3) 0.36185(14) 0.0288(7) Uani 1 1 d . U
H33A H 0.4263 0.8427 0.3896 0.035 Uiso 1 1 calc R U
C32 C 0.22918(19) 0.5671(3) 0.78800(15) 0.0342(7) Uani 1 1 d . U
H32A H 0.2579 0.5520 0.8312 0.041 Uiso 1 1 calc R U
C34 C 0.54303(18) 0.7777(3) 0.31900(15) 0.0332(7) Uani 1 1 d . U
H34A H 0.5910 0.7753 0.3108 0.040 Uiso 1 1 calc R U
C35 C 0.47666(18) 0.7297(3) 0.28460(15) 0.0327(7) Uani 1 1 d . U
H35A H 0.4701 0.6867 0.2474 0.039 Uiso 1 1 calc R U
C36 C 0.58125(17) 0.8922(3) 0.42051(14) 0.0333(7) Uani 1 1 d . U
H36A H 0.6078 0.9472 0.4021 0.040 Uiso 1 1 calc R U
H36B H 0.6204 0.8421 0.4472 0.040 Uiso 1 1 calc R U
C37 C 0.53953(17) 0.9479(3) 0.46188(14) 0.0310(7) Uani 1 1 d . U
C38 C 0.50930(17) 1.0526(3) 0.44560(14) 0.0317(7) Uani 1 1 d . U
C39 C 0.47017(17) 1.1064(3) 0.48511(14) 0.0313(7) Uani 1 1 d . U
C40 C 0.44442(19) 1.2158(3) 0.46949(15) 0.0374(8) Uani 1 1 d . U
H40A H 0.4205 1.2530 0.4961 0.045 Uiso 1 1 calc R U
C41 C 0.4534(2) 1.2675(3) 0.41770(16) 0.0440(9) Uani 1 1 d . U
H41A H 0.4363 1.3402 0.4085 0.053 Uiso 1 1 calc R U
C42 C 0.4885(2) 1.2120(3) 0.37742(17) 0.0480(9) Uani 1 1 d . U
H42A H 0.4932 1.2477 0.3404 0.058 Uiso 1 1 calc R U
C43 C 0.51539(19) 1.1099(3) 0.39034(15) 0.0391(8) Uani 1 1 d . U
H43A H 0.5388 1.0752 0.3624 0.047 Uiso 1 1 calc R U
O11S O 0.33793(13) 0.6236(2) -0.07106(11) 0.0501(7) Uani 1 1 d . U
N1S N 0.27820(19) 0.6823(3) -0.00180(15) 0.0586(9) Uani 1 1 d . U
C11S C 0.3339(2) 0.6860(4) -0.02844(16) 0.0469(9) Uani 1 1 d . U
H11B H 0.3728 0.7395 -0.0139 0.056 Uiso 1 1 calc R U
C13S C 0.2748(3) 0.7580(4) 0.0471(2) 0.0839(16) Uani 1 1 d . U
H13B H 0.3184 0.8081 0.0557 0.126 Uiso 1 1 calc R U
H13C H 0.2770 0.7184 0.0863 0.126 Uiso 1 1 calc R U
H13D H 0.2267 0.7991 0.0325 0.126 Uiso 1 1 calc R U
C12S C 0.2181(3) 0.5986(5) -0.0234(2) 0.0811(15) Uani 1 1 d . U
H12B H 0.2412 0.5310 -0.0322 0.122 Uiso 1 1 calc R U
H12C H 0.1792 0.6233 -0.0625 0.122 Uiso 1 1 calc R U
H12D H 0.1940 0.5859 0.0101 0.122 Uiso 1 1 calc R U

loop_
_atom_site_aniso_label
_atom_site_aniso_U_11
_atom_site_aniso_U_22
_atom_site_aniso_U_33
_atom_site_aniso_U_23
_atom_site_aniso_U_13
_atom_site_aniso_U_12
Zn 0.02686(19) 0.0230(2) 0.02469(19) 0.00180(14) 0.00985(14) 0.00078(14)
S1 0.0296(4) 0.0263(4) 0.0331(4) -0.0063(3) 0.0154(3) -0.0053(3)
S2 0.0303(4) 0.0216(4) 0.0244(4) -0.0055(3) 0.0129(3) -0.0044(3)
O1 0.0347(11) 0.0221(11) 0.0295(11) -0.0044(9) 0.0135(9) -0.0054(9)
O2 0.0309(11) 0.0310(13) 0.0522(14) -0.0027(10) 0.0171(11) -0.0043(9)
O3 0.0451(13) 0.0361(14) 0.0327(12) -0.0109(10) 0.0220(10) -0.0100(10)
O4 0.0397(12) 0.0178(11) 0.0277(11) -0.0048(8) 0.0136(9) -0.0007(9)
O5 0.0299(11) 0.0282(13) 0.0508(14) -0.0049(10) 0.0167(10) -0.0048(9)
O6 0.0488(13) 0.0324(13) 0.0246(11) -0.0069(9) 0.0183(10) -0.0140(10)
N1 0.0284(13) 0.0233(14) 0.0223(12) -0.0004(10) 0.0092(10) 0.0018(10)
N2 0.0286(12) 0.0256(14) 0.0168(12) 0.0005(10) 0.0088(10) 0.0003(10)
N3 0.0277(12) 0.0203(13) 0.0177(11) 0.0008(9) 0.0081(10) -0.0030(10)
N4 0.0307(13) 0.0236(14) 0.0209(12) -0.0005(10) 0.0077(10) -0.0037(10)
N5 0.0288(13) 0.0274(15) 0.0256(13) -0.0014(10) 0.0090(11) -0.0029(10)
N6 0.0288(13) 0.0294(15) 0.0276(13) -0.0038(11) 0.0135(11) -0.0047(11)
C1 0.0287(15) 0.0221(16) 0.0267(15) -0.0082(12) 0.0105(12) -0.0032(12)
C2 0.0245(15) 0.0289(18) 0.0367(17) -0.0023(13) 0.0085(13) 0.0005(13)
C3 0.0339(16) 0.0237(18) 0.0362(17) 0.0027(14) 0.0066(14) 0.0036(13)
C4 0.0321(15) 0.0198(16) 0.0279(15) -0.0014(12) 0.0086(13) -0.0026(12)
C5 0.0298(15) 0.0168(15) 0.0205(14) -0.0060(11) 0.0102(12) -0.0009(11)
C6 0.0308(15) 0.0193(15) 0.0218(14) -0.0061(11) 0.0127(12) -0.0031(12)
C7 0.0264(15) 0.0249(16) 0.0272(15) -0.0067(12) 0.0111(12) 0.0002(12)
C8 0.0330(16) 0.0177(16) 0.0251(15) -0.0005(12) 0.0094(13) 0.0016(12)
C9 0.0327(15) 0.0205(16) 0.0238(15) -0.0028(12) 0.0121(13) -0.0014(12)
C10 0.0274(14) 0.0197(15) 0.0215(14) -0.0079(11) 0.0094(12) -0.0016(11)
C11 0.0293(15) 0.0238(16) 0.0190(14) -0.0022(12) 0.0098(12) 0.0014(12)
C12 0.0266(15) 0.0327(18) 0.0296(16) 0.0074(13) 0.0093(13) 0.0054(13)
C13 0.0349(16) 0.0295(18) 0.0259(15) 0.0085(13) 0.0086(13) 0.0036(13)
C14 0.0310(15) 0.0269(17) 0.0205(14) -0.0029(12) 0.0111(12) -0.0035(12)
C15 0.0233(14) 0.0261(16) 0.0182(13) -0.0035(11) 0.0085(11) -0.0058(12)
C16 0.0271(15) 0.0231(15) 0.0172(13) -0.0015(11) 0.0061(12) -0.0045(12)
C17 0.0410(18) 0.0289(18) 0.0192(14) 0.0018(12) 0.0113(13) -0.0002(13)
C18 0.050(2) 0.0276(18) 0.0286(16) 0.0065(13) 0.0117(15) 0.0052(15)
C19 0.0426(18) 0.0259(18) 0.0283(16) 0.0003(13) 0.0110(14) 0.0075(14)
C20 0.0333(16) 0.0282(17) 0.0217(15) -0.0016(12) 0.0098(13) -0.0024(13)
C21 0.0239(14) 0.0222(15) 0.0173(13) -0.0025(11) 0.0062(11) -0.0042(11)
C22 0.0235(14) 0.0260(16) 0.0165(13) -0.0021(11) 0.0066(11) -0.0064(12)
C23 0.0266(15) 0.0243(16) 0.0201(14) -0.0001(11) 0.0073(12) -0.0041(12)
C24 0.0400(18) 0.0297(18) 0.0253(15) 0.0050(13) 0.0116(14) 0.0006(14)
C25 0.050(2) 0.032(2) 0.0349(18) 0.0089(14) 0.0143(16) 0.0066(15)
C26 0.0445(19) 0.0278(19) 0.0406(18) -0.0015(14) 0.0164(15) 0.0066(15)
C27 0.0411(18) 0.0252(17) 0.0287(16) -0.0038(13) 0.0173(14) -0.0033(13)
C28 0.0259(15) 0.0233(16) 0.0214(14) -0.0024(11) 0.0084(12) -0.0061(12)
C29 0.0264(15) 0.0280(17) 0.0179(13) 0.0002(12) 0.0062(12) -0.0054(12)
C30 0.0303(15) 0.0245(17) 0.0207(14) 0.0027(11) 0.0104(12) -0.0026(12)
C31 0.0443(18) 0.0265(18) 0.0230(15) 0.0067(12) 0.0049(14) -0.0053(14)
C33 0.0279(15) 0.0346(19) 0.0260(15) -0.0026(13) 0.0112(13) -0.0033(13)
C32 0.0448(19) 0.0274(18) 0.0251(16) 0.0065(13) 0.0030(14) -0.0070(14)
C34 0.0347(16) 0.0312(19) 0.0398(17) -0.0102(14) 0.0207(14) -0.0042(14)
C35 0.0390(17) 0.0310(19) 0.0336(17) -0.0070(14) 0.0190(14) -0.0045(14)
C36 0.0315(17) 0.038(2) 0.0327(16) -0.0088(14) 0.0134(14) -0.0077(14)
C37 0.0248(15) 0.041(2) 0.0259(16) -0.0090(14) 0.0065(13) -0.0081(13)
C38 0.0285(16) 0.0392(19) 0.0271(16) -0.0080(13) 0.0080(13) -0.0092(13)
C39 0.0279(16) 0.0364(19) 0.0296(16) -0.0081(13) 0.0089(13) -0.0079(13)
C40 0.0393(18) 0.040(2) 0.0328(17) -0.0056(15) 0.0111(15) -0.0007(15)
C41 0.053(2) 0.042(2) 0.0380(19) 0.0012(16) 0.0150(17) 0.0024(17)
C42 0.065(2) 0.049(2) 0.0339(18) 0.0033(16) 0.0198(18) 0.0002(18)
C43 0.043(2) 0.047(2) 0.0301(17) -0.0058(15) 0.0159(15) -0.0034(16)
O11S 0.0395(14) 0.076(2) 0.0352(13) 0.0029(13) 0.0122(11) -0.0034(13)
N1S 0.0546(19) 0.084(3) 0.0437(18) 0.0207(17) 0.0256(16) 0.0222(18)
C11S 0.0399(19) 0.070(3) 0.0314(18) 0.0134(17) 0.0120(16) 0.0061(18)
C13S 0.103(4) 0.106(4) 0.049(2) 0.018(2) 0.033(3) 0.058(3)
C12S 0.056(3) 0.116(4) 0.079(3) 0.025(3) 0.031(2) 0.000(3)

loop_
_atom_type_symbol
_atom_type_description
_atom_type_scat_dispersion_real
_atom_type_scat_dispersion_imag
_atom_type_scat_source
C C 0.0033 0.0016 'International Tables Vol C Tables 4.2.6.8 and 6.1.1.4'
H H 0.0000 0.0000 'International Tables Vol C Tables 4.2.6.8 and 6.1.1.4'
N N 0.0061 0.0033 'International Tables Vol C Tables 4.2.6.8 and 6.1.1.4'
O O 0.0106 0.0060 'International Tables Vol C Tables 4.2.6.8 and 6.1.1.4'
S S 0.1246 0.1234 'International Tables Vol C Tables 4.2.6.8 and 6.1.1.4'
Zn Zn 0.2839 1.4301 'International Tables Vol C Tables 4.2.6.8 and 6.1.1.4'

loop_
_geom_angle_atom_site_label_1
_geom_angle_atom_site_label_2
_geom_angle_atom_site_label_3
_geom_angle
_geom_angle_site_symmetry_1
_geom_angle_site_symmetry_3
N1 Zn N5 114.56(10) . .
N1 Zn N4 110.27(9) . 4_575
N5 Zn N4 115.45(10) . 4_575
N1 Zn O1 108.24(9) . .
N5 Zn O1 108.16(9) . .
N4 Zn O1 98.72(9) 4_575 .
O3 S1 O2 114.93(13) . .
O3 S1 O1 110.36(13) . .
O2 S1 O1 111.35(13) . .
O3 S1 C1 106.58(13) . .
O2 S1 C1 106.51(14) . .
O1 S1 C1 106.59(12) . .
O5 S2 O6 113.27(13) . .
O5 S2 O4 112.95(12) . .
O6 S2 O4 113.32(13) . .
O5 S2 C6 105.70(13) . .
O6 S2 C6 105.90(13) . .
O4 S2 C6 104.73(12) . .
S1 O1 Zn 130.39(13) . .
C11 N1 C12 106.0(2) . .
C11 N1 Zn 123.9(2) . .
C12 N1 Zn 129.42(19) . .
C11 N2 C13 107.0(2) . .
C11 N2 C14 125.3(2) . .
C13 N2 C14 127.4(2) . .
C30 N3 C31 107.3(2) . .
C30 N3 C29 127.2(2) . .
C31 N3 C29 125.0(2) . .
C30 N4 C32 105.4(2) . .
C30 N4 Zn 125.9(2) . 4_576
C32 N4 Zn 127.9(2) . 4_576
C33 N5 C35 106.5(2) . .
C33 N5 Zn 122.18(19) . .
C35 N5 Zn 131.1(2) . .
C33 N6 C34 107.6(3) . .
C33 N6 C36 125.9(2) . .
C34 N6 C36 126.4(2) . .
C2 C1 C10 121.0(3) . .
C2 C1 S1 117.8(2) . .
C10 C1 S1 121.1(2) . .
C1 C2 C3 120.7(3) . .
C1 C2 H2A 119.7 . .
C3 C2 H2A 119.7 . .
C4 C3 C2 119.8(3) . .
C4 C3 H3A 120.1 . .
C2 C3 H3A 120.1 . .
C3 C4 C5 121.8(3) . .
C3 C4 H4A 119.1 . .
C5 C4 H4A 119.1 . .
C4 C5 C6 122.7(3) . .
C4 C5 C10 118.8(3) . .
C6 C5 C10 118.5(3) . .
C7 C6 C5 120.6(3) . .
C7 C6 S2 118.7(2) . .
C5 C6 S2 120.6(2) . .
C6 C7 C8 120.5(3) . .
C6 C7 H7A 119.7 . .
C8 C7 H7A 119.7 . .
C9 C8 C7 120.4(3) . .
C9 C8 H8A 119.8 . .
C7 C8 H8A 119.8 . .
C8 C9 C10 120.9(3) . .
C8 C9 H9A 119.5 . .
C10 C9 H9A 119.5 . .
C9 C10 C1 123.2(3) . .
C9 C10 C5 118.8(2) . .
C1 C10 C5 118.0(3) . .
N1 C11 N2 111.0(3) . .
N1 C11 H11A 124.5 . .
N2 C11 H11A 124.5 . .
C13 C12 N1 108.8(3) . .
C13 C12 H12A 125.6 . .
N1 C12 H12A 125.6 . .
C12 C13 N2 107.1(3) . .
C12 C13 H13A 126.4 . .
N2 C13 H13A 126.4 . .
N2 C14 C15 112.9(2) . .
N2 C14 H14A 109.0 . .
C15 C14 H14A 109.0 . .
N2 C14 H14B 109.0 . .
C15 C14 H14B 109.0 . .
H14A C14 H14B 107.8 . .
C16 C15 C28 120.5(2) . .
C16 C15 C14 119.6(3) . .
C28 C15 C14 119.9(2) . .
C15 C16 C17 122.4(2) . .
C15 C16 C21 119.8(3) . .
C17 C16 C21 117.8(3) . .
C18 C17 C16 122.0(3) . .
C18 C17 H17A 119.0 . .
C16 C17 H17A 119.0 . .
C17 C18 C19 120.3(3) . .
C17 C18 H18A 119.9 . .
C19 C18 H18A 119.9 . .
C20 C19 C18 120.3(3) . .
C20 C19 H19A 119.9 . .
C18 C19 H19A 119.9 . .
C19 C20 C21 121.9(3) . .
C19 C20 H20A 119.0 . .
C21 C20 H20A 119.0 . .
C22 C21 C20 122.7(2) . .
C22 C21 C16 119.5(2) . .
C20 C21 C16 117.8(3) . .
C21 C22 C23 121.2(2) . .
C21 C22 C29 119.5(2) . .
C23 C22 C29 119.3(2) . .
C22 C23 C24 123.2(2) . .
C22 C23 C28 119.2(3) . .
C24 C23 C28 117.7(3) . .
C25 C24 C23 122.7(3) . .
C25 C24 H24A 118.6 . .
C23 C24 H24A 118.6 . .
C24 C25 C26 119.8(3) . .
C24 C25 H25A 120.1 . .
C26 C25 H25A 120.1 . .
C27 C26 C25 120.6(3) . .
C27 C26 H26A 119.7 . .
C25 C26 H26A 119.7 . .
C26 C27 C28 121.7(3) . .
C26 C27 H27A 119.2 . .
C28 C27 H27A 119.2 . .
C15 C28 C27 122.7(2) . .
C15 C28 C23 119.8(3) . .
C27 C28 C23 117.6(3) . .
N3 C29 C22 113.2(2) . .
N3 C29 H29A 108.9 . .
C22 C29 H29A 108.9 . .
N3 C29 H29B 108.9 . .
C22 C29 H29B 108.9 . .
H29A C29 H29B 107.8 . .
N4 C30 N3 111.3(2) . .
N4 C30 H30A 124.4 . .
N3 C30 H30A 124.4 . .
C32 C31 N3 106.5(3) . .
C32 C31 H31A 126.8 . .
N3 C31 H31A 126.8 . .
N5 C33 N6 110.8(3) . .
N5 C33 H33A 124.6 . .
N6 C33 H33A 124.6 . .
C31 C32 N4 109.5(3) . .
C31 C32 H32A 125.3 . .
N4 C32 H32A 125.3 . .
C35 C34 N6 105.8(3) . .
C35 C34 H34A 127.1 . .
N6 C34 H34A 127.1 . .
C34 C35 N5 109.4(3) . .
C34 C35 H35A 125.3 . .
N5 C35 H35A 125.3 . .
N6 C36 C37 110.4(2) . .
N6 C36 H36A 109.6 . .
C37 C36 H36A 109.6 . .
N6 C36 H36B 109.6 . .
C37 C36 H36B 109.6 . .
H36A C36 H36B 108.1 . .
C39 C37 C38 120.6(3) 3_676 .
C39 C37 C36 119.8(3) 3_676 .
C38 C37 C36 119.6(3) . .
C37 C38 C43 122.6(3) . .
C37 C38 C39 119.8(3) . .
C43 C38 C39 117.6(3) . .
C37 C39 C40 122.1(3) 3_676 .
C37 C39 C38 119.5(3) 3_676 .
C40 C39 C38 118.3(3) . .
C41 C40 C39 121.7(3) . .
C41 C40 H40A 119.1 . .
C39 C40 H40A 119.1 . .
C40 C41 C42 119.4(4) . .
C40 C41 H41A 120.3 . .
C42 C41 H41A 120.3 . .
C43 C42 C41 121.6(3) . .
C43 C42 H42A 119.2 . .
C41 C42 H42A 119.2 . .
C42 C43 C38 121.2(3) . .
C42 C43 H43A 119.4 . .
C38 C43 H43A 119.4 . .
C11S N1S C13S 121.6(4) . .
C11S N1S C12S 118.8(4) . .
C13S N1S C12S 119.6(4) . .
O11S C11S N1S 123.3(4) . .
O11S C11S H11B 118.4 . .
N1S C11S H11B 118.4 . .
N1S C13S H13B 109.5 . .
N1S C13S H13C 109.5 . .
H13B C13S H13C 109.5 . .
N1S C13S H13D 109.5 . .
H13B C13S H13D 109.5 . .
H13C C13S H13D 109.5 . .
N1S C12S H12B 109.5 . .
N1S C12S H12C 109.5 . .
H12B C12S H12C 109.5 . .
N1S C12S H12D 109.5 . .
H12B C12S H12D 109.5 . .
H12C C12S H12D 109.5 . .

loop_
_geom_bond_atom_site_label_1
_geom_bond_atom_site_label_2
_geom_bond_distance
_geom_bond_site_symmetry_2
Zn N1 1.971(2) .
Zn N5 1.973(2) .
Zn N4 1.974(2) 4_575
Zn O1 1.9862(19) .
S1 O3 1.436(2) .
S1 O2 1.440(2) .
S1 O1 1.486(2) .
S1 C1 1.787(3) .
S2 O5 1.445(2) .
S2 O6 1.455(2) .
S2 O4 1.456(2) .
S2 C6 1.792(3) .
N1 C11 1.327(4) .
N1 C12 1.383(4) .
N2 C11 1.342(3) .
N2 C13 1.376(4) .
N2 C14 1.471(4) .
N3 C30 1.337(4) .
N3 C31 1.371(4) .
N3 C29 1.469(3) .
N4 C30 1.316(4) .
N4 C32 1.383(4) .
N4 Zn 1.974(2) 4_576
N5 C33 1.316(4) .
N5 C35 1.368(4) .
N6 C33 1.337(4) .
N6 C34 1.378(4) .
N6 C36 1.475(4) .
C1 C2 1.365(4) .
C1 C10 1.429(4) .
C2 C3 1.408(4) .
C2 H2A 0.9500 .
C3 C4 1.362(4) .
C3 H3A 0.9500 .
C4 C5 1.411(4) .
C4 H4A 0.9500 .
C5 C6 1.430(4) .
C5 C10 1.432(4) .
C6 C7 1.365(4) .
C7 C8 1.414(4) .
C7 H7A 0.9500 .
C8 C9 1.366(4) .
C8 H8A 0.9500 .
C9 C10 1.421(4) .
C9 H9A 0.9500 .
C11 H11A 0.9500 .
C12 C13 1.348(4) .
C12 H12A 0.9500 .
C13 H13A 0.9500 .
C14 C15 1.519(4) .
C14 H14A 0.9900 .
C14 H14B 0.9900 .
C15 C16 1.409(4) .
C15 C28 1.412(4) .
C16 C17 1.425(4) .
C16 C21 1.450(4) .
C17 C18 1.362(4) .
C17 H17A 0.9500 .
C18 C19 1.418(4) .
C18 H18A 0.9500 .
C19 C20 1.351(4) .
C19 H19A 0.9500 .
C20 C21 1.437(4) .
C20 H20A 0.9500 .
C21 C22 1.401(4) .
C22 C23 1.411(4) .
C22 C29 1.519(3) .
C23 C24 1.424(4) .
C23 C28 1.454(4) .
C24 C25 1.352(4) .
C24 H24A 0.9500 .
C25 C26 1.418(4) .
C25 H25A 0.9500 .
C26 C27 1.359(4) .
C26 H26A 0.9500 .
C27 C28 1.437(4) .
C27 H27A 0.9500 .
C29 H29A 0.9900 .
C29 H29B 0.9900 .
C30 H30A 0.9500 .
C31 C32 1.340(4) .
C31 H31A 0.9500 .
C33 H33A 0.9500 .
C32 H32A 0.9500 .
C34 C35 1.354(4) .
C34 H34A 0.9500 .
C35 H35A 0.9500 .
C36 C37 1.519(4) .
C36 H36A 0.9900 .
C36 H36B 0.9900 .
C37 C39 1.400(4) 3_676
C37 C38 1.406(5) .
C38 C43 1.437(4) .
C38 C39 1.445(4) .
C39 C37 1.400(4) 3_676
C39 C40 1.435(5) .
C40 C41 1.357(5) .
C40 H40A 0.9500 .
C41 C42 1.418(5) .
C41 H41A 0.9500 .
C42 C43 1.350(5) .
C42 H42A 0.9500 .
C43 H43A 0.9500 .
O11S C11S 1.231(4) .
N1S C11S 1.324(4) .
N1S C13S 1.437(6) .
N1S C12S 1.476(6) .
C11S H11B 0.9500 .
C13S H13B 0.9800 .
C13S H13C 0.9800 .
C13S H13D 0.9800 .
C12S H12B 0.9800 .
C12S H12C 0.9800 .
C12S H12D 0.9800 .

loop_
_geom_hbond_atom_site_label_D
_geom_hbond_atom_site_label_H
_geom_hbond_atom_site_label_A
_geom_hbond_distance_DH
_geom_hbond_distance_HA
_geom_hbond_distance_DA
_geom_hbond_angle_DHA
_geom_hbond_site_symmetry_A
C11 H11A O5 0.95 2.29 3.200(4) 160.5 2
C14 H14A O6 0.99 2.42 3.328(4) 152.3 .
C29 H29A O6 0.99 2.65 3.593(4) 159.8 3_566
C29 H29B O4 0.99 2.47 3.317(3) 143.8 4_566
C31 H31A O4 0.95 2.39 3.165(4) 138.5 4_566
C33 H33A O11S 0.95 2.10 3.007(4) 160.3 4_576
C32 H32A O11S 0.95 2.37 3.199(4) 146.1 1_556
C36 H36A O3 0.99 2.43 3.312(4) 147.9 2_655
C12S H12D O3 0.98 2.66 3.255(5) 119.7 .

loop_
_geom_torsion_atom_site_label_1
_geom_torsion_atom_site_label_2
_geom_torsion_atom_site_label_3
_geom_torsion_atom_site_label_4
_geom_torsion
_geom_torsion_site_symmetry_1
_geom_torsion_site_symmetry_4
O3 S1 O1 Zn -179.75(14) . .
O2 S1 O1 Zn -50.87(19) . .
C1 S1 O1 Zn 64.91(18) . .
O3 S1 C1 C2 115.0(2) . .
O2 S1 C1 C2 -8.1(3) . .
O1 S1 C1 C2 -127.1(2) . .
O3 S1 C1 C10 -61.4(2) . .
O2 S1 C1 C10 175.5(2) . .
O1 S1 C1 C10 56.5(2) . .
C10 C1 C2 C3 0.6(4) . .
S1 C1 C2 C3 -175.8(2) . .
C1 C2 C3 C4 0.3(5) . .
C2 C3 C4 C5 -0.4(4) . .
C3 C4 C5 C6 -179.9(3) . .
C3 C4 C5 C10 -0.3(4) . .
C4 C5 C6 C7 174.3(3) . .
C10 C5 C6 C7 -5.3(4) . .
C4 C5 C6 S2 -7.2(4) . .
C10 C5 C6 S2 173.1(2) . .
O5 S2 C6 C7 1.9(3) . .
O6 S2 C6 C7 -118.5(2) . .
O4 S2 C6 C7 121.5(2) . .
O5 S2 C6 C5 -176.5(2) . .
O6 S2 C6 C5 63.0(2) . .
O4 S2 C6 C5 -57.0(2) . .
C5 C6 C7 C8 3.9(4) . .
S2 C6 C7 C8 -174.5(2) . .
C6 C7 C8 C9 0.6(4) . .
C7 C8 C9 C10 -3.7(4) . .
C8 C9 C10 C1 -176.3(3) . .
C8 C9 C10 C5 2.2(4) . .
C2 C1 C10 C9 177.2(3) . .
S1 C1 C10 C9 -6.5(4) . .
C2 C1 C10 C5 -1.3(4) . .
S1 C1 C10 C5 175.0(2) . .
C4 C5 C10 C9 -177.4(2) . .
C6 C5 C10 C9 2.2(4) . .
C4 C5 C10 C1 1.1(4) . .
C6 C5 C10 C1 -179.2(2) . .
C12 N1 C11 N2 -0.1(3) . .
Zn N1 C11 N2 171.60(18) . .
C13 N2 C11 N1 0.3(3) . .
C14 N2 C11 N1 -174.4(2) . .
C11 N1 C12 C13 -0.1(3) . .
Zn N1 C12 C13 -171.2(2) . .
N1 C12 C13 N2 0.2(3) . .
C11 N2 C13 C12 -0.3(3) . .
C14 N2 C13 C12 174.2(3) . .
C11 N2 C14 C15 -128.7(3) . .
C13 N2 C14 C15 57.7(4) . .
N2 C14 C15 C16 87.7(3) . .
N2 C14 C15 C28 -93.8(3) . .
C28 C15 C16 C17 179.7(3) . .
C14 C15 C16 C17 -1.8(4) . .
C28 C15 C16 C21 -0.8(4) . .
C14 C15 C16 C21 177.7(2) . .
C15 C16 C17 C18 179.5(3) . .
C21 C16 C17 C18 0.0(4) . .
C16 C17 C18 C19 0.4(5) . .
C17 C18 C19 C20 -0.4(5) . .
C18 C19 C20 C21 0.1(5) . .
C19 C20 C21 C22 -178.7(3) . .
C19 C20 C21 C16 0.3(4) . .
C15 C16 C21 C22 -0.8(4) . .
C17 C16 C21 C22 178.7(3) . .
C15 C16 C21 C20 -179.9(3) . .
C17 C16 C21 C20 -0.3(4) . .
C20 C21 C22 C23 -178.5(3) . .
C16 C21 C22 C23 2.4(4) . .
C20 C21 C22 C29 2.4(4) . .
C16 C21 C22 C29 -176.7(2) . .
C21 C22 C23 C24 178.0(3) . .
C29 C22 C23 C24 -2.9(4) . .
C21 C22 C23 C28 -2.4(4) . .
C29 C22 C23 C28 176.7(2) . .
C22 C23 C24 C25 180.0(3) . .
C28 C23 C24 C25 0.4(5) . .
C23 C24 C25 C26 -0.9(5) . .
C24 C25 C26 C27 0.4(5) . .
C25 C26 C27 C28 0.6(5) . .
C16 C15 C28 C27 -179.3(3) . .
C14 C15 C28 C27 2.2(4) . .
C16 C15 C28 C23 0.8(4) . .
C14 C15 C28 C23 -177.7(2) . .
C26 C27 C28 C15 179.2(3) . .
C26 C27 C28 C23 -1.0(4) . .
C22 C23 C28 C15 0.8(4) . .
C24 C23 C28 C15 -179.6(3) . .
C22 C23 C28 C27 -179.1(3) . .
C24 C23 C28 C27 0.5(4) . .
C30 N3 C29 C22 54.3(4) . .
C31 N3 C29 C22 -134.6(3) . .
C21 C22 C29 N3 -96.4(3) . .
C23 C22 C29 N3 84.5(3) . .
C32 N4 C30 N3 -1.8(3) . .
Zn N4 C30 N3 -172.67(18) 4_576 .
C31 N3 C30 N4 1.9(3) . .
C29 N3 C30 N4 174.3(2) . .
C30 N3 C31 C32 -1.1(3) . .
C29 N3 C31 C32 -173.7(3) . .
C35 N5 C33 N6 -0.5(4) . .
Zn N5 C33 N6 -175.25(19) . .
C34 N6 C33 N5 0.6(4) . .
C36 N6 C33 N5 -177.3(3) . .
N3 C31 C32 N4 0.0(4) . .
C30 N4 C32 C31 1.1(4) . .
Zn N4 C32 C31 171.7(2) 4_576 .
C33 N6 C34 C35 -0.4(4) . .
C36 N6 C34 C35 177.5(3) . .
N6 C34 C35 N5 0.1(4) . .
C33 N5 C35 C34 0.2(4) . .
Zn N5 C35 C34 174.3(2) . .
C33 N6 C36 C37 -7.9(4) . .
C34 N6 C36 C37 174.6(3) . .
N6 C36 C37 C39 89.9(3) . 3_676
N6 C36 C37 C38 -88.5(3) . .
C39 C37 C38 C43 -177.7(3) 3_676 .
C36 C37 C38 C43 0.7(4) . .
C39 C37 C38 C39 2.2(5) 3_676 .
C36 C37 C38 C39 -179.4(3) . .
C37 C38 C39 C37 -2.1(5) . 3_676
C43 C38 C39 C37 177.7(3) . 3_676
C37 C38 C39 C40 176.0(3) . .
C43 C38 C39 C40 -4.1(4) . .
C37 C39 C40 C41 -179.4(3) 3_676 .
C38 C39 C40 C41 2.5(5) . .
C39 C40 C41 C42 0.6(5) . .
C40 C41 C42 C43 -2.0(6) . .
C41 C42 C43 C38 0.2(6) . .
C37 C38 C43 C42 -177.3(3) . .
C39 C38 C43 C42 2.8(5) . .
C13S N1S C11S O11S -178.8(4) . .
C12S N1S C11S O11S 0.8(6) . .
